data_4504737
loop_
_publ_author_name
'Custelcean, Radu'
'Moyer, Bruce A.'
'Bryantsev, Vyacheslav S.'
'Hay, Benjamin P.'

_publ_section_title
;
 Anion Coordination in Metal&#x2212;Organic Frameworks Functionalized with
 Urea Hydrogen-Bonding Groups
;
_journal_issue 2
_journal_name_full 'Crystal Growth &amp; Design'
_journal_page_first 555
_journal_paper_doi 10.1021/cg0505057
_journal_volume 6
_journal_year 2006
_chemical_formula_sum 'C15 H10 N4 O'
_chemical_formula_weight 262.27
_chemical_name_common BCPU
_chemical_name_systematic
; 
 ? 
;
_space_group_IT_number 14
_symmetry_cell_setting monoclinic
_symmetry_space_group_name_Hall '-P 2ybc'
_symmetry_space_group_name_H-M 'P 1 21/c 1'
_atom_sites_solution_hydrogens geom
_atom_sites_solution_primary direct
_atom_sites_solution_secondary difmap
_audit_creation_method SHELXL-97
_cell_angle_alpha 90.00
_cell_angle_beta 91.458(2)
_cell_angle_gamma 90.00
_cell_formula_units_Z 4
_cell_length_a 4.7749(5)
_cell_length_b 30.929(3)
_cell_length_c 8.8091(9)
_cell_measurement_temperature 173(2)
_cell_volume 1300.5(2)
_computing_structure_refinement 'SHELXL-97 (Sheldrick, 1997)'
_computing_structure_solution 'SHELXS-97 (Sheldrick, 1990)'
_diffrn_ambient_temperature 173(2)
_diffrn_measured_fraction_theta_full 0.999
_diffrn_measured_fraction_theta_max 0.999
_diffrn_radiation_monochromator graphite
_diffrn_radiation_source 'fine-focus sealed tube'
_diffrn_radiation_type MoK\a
_diffrn_radiation_wavelength 0.71073
_diffrn_reflns_av_R_equivalents 0.0345
_diffrn_reflns_av_sigmaI/netI 0.0280
_diffrn_reflns_limit_h_max 6
_diffrn_reflns_limit_h_min -6
_diffrn_reflns_limit_k_max 41
_diffrn_reflns_limit_k_min -41
_diffrn_reflns_limit_l_max 11
_diffrn_reflns_limit_l_min -11
_diffrn_reflns_number 13242
_diffrn_reflns_theta_full 28.26
_diffrn_reflns_theta_max 28.26
_diffrn_reflns_theta_min 2.40
_exptl_absorpt_coefficient_mu 0.089
_exptl_absorpt_correction_T_max 0.9876
_exptl_absorpt_correction_T_min 0.9551
_exptl_absorpt_correction_type empirical
_exptl_crystal_density_diffrn 1.339
_exptl_crystal_density_method 'not measured'
_exptl_crystal_F_000 544
_exptl_crystal_size_max 0.52
_exptl_crystal_size_mid 0.24
_exptl_crystal_size_min 0.14
_refine_diff_density_max 0.218
_refine_diff_density_min -0.271
_refine_diff_density_rms 0.046
_refine_ls_extinction_method none
_refine_ls_goodness_of_fit_ref 1.222
_refine_ls_hydrogen_treatment calc
_refine_ls_matrix_type full
_refine_ls_number_parameters 181
_refine_ls_number_reflns 3233
_refine_ls_number_restraints 0
_refine_ls_restrained_S_all 1.222
_refine_ls_R_factor_all 0.0682
_refine_ls_R_factor_gt 0.0611
_refine_ls_shift/su_max 0.007
_refine_ls_shift/su_mean 0.001
_refine_ls_structure_factor_coef Fsqd
_refine_ls_weighting_details 'calc w=1/[\s^2^(Fo^2^)+(0.0477P)^2^+0.5003P] where P=(Fo^2^+2Fc^2^)/3'
_refine_ls_weighting_scheme calc
_refine_ls_wR_factor_gt 0.1360
_refine_ls_wR_factor_ref 0.1396
_reflns_number_gt 2895
_reflns_number_total 3233
_reflns_threshold_expression >2sigma(I)
_cod_data_source_file cg0505057si20050928_052814.cif
_cod_data_source_block c:\frames\094\work\094s
_cod_original_sg_symbol_H-M P21/c
_cod_database_code 4504737

loop_
_symmetry_equiv_pos_as_xyz
'x, y, z'
'-x, y+1/2, -z+1/2'
'-x, -y, -z'
'x, -y-1/2, z-1/2'

loop_
_atom_site_label
_atom_site_type_symbol
_atom_site_fract_x
_atom_site_fract_y
_atom_site_fract_z
_atom_site_U_iso_or_equiv
_atom_site_adp_type
_atom_site_occupancy
_atom_site_symmetry_multiplicity
_atom_site_calc_flag
_atom_site_refinement_flags
O1 O 0.0340(2) 0.68862(4) 0.25526(15) 0.0346(3) Uani 1 1 d .
N1 N -0.3124(3) 0.64098(5) 0.31988(18) 0.0340(3) Uani 1 1 d .
H1N H -0.4807 0.6394 0.3580 0.041 Uiso 1 1 calc R
C10 C -0.1037(3) 0.82176(6) 0.24194(18) 0.0285(3) Uani 1 1 d .
N2 N -0.3901(3) 0.71348(5) 0.33339(17) 0.0321(3) Uani 1 1 d .
H2N H -0.5597 0.7054 0.3580 0.039 Uiso 1 1 calc R
C8 C -0.3338(3) 0.75816(5) 0.33293(18) 0.0279(3) Uani 1 1 d .
C9 C -0.1440(3) 0.77719(6) 0.23636(18) 0.0283(3) Uani 1 1 d .
H9 H -0.0427 0.7600 0.1673 0.034 Uiso 1 1 calc R
C15 C -0.2036(3) 0.68145(5) 0.29886(19) 0.0295(4) Uani 1 1 d .
C12 C -0.4402(4) 0.82843(6) 0.4360(2) 0.0362(4) Uani 1 1 d .
H12 H -0.5428 0.8457 0.5043 0.043 Uiso 1 1 calc R
C13 C -0.4820(3) 0.78429(6) 0.43302(19) 0.0316(4) Uani 1 1 d .
H13 H -0.6123 0.7715 0.4993 0.038 Uiso 1 1 calc R
C2 C 0.0182(3) 0.59826(6) 0.1742(2) 0.0319(4) Uani 1 1 d .
H2 H 0.0775 0.6232 0.1210 0.038 Uiso 1 1 calc R
N4 N 0.2499(3) 0.85618(6) 0.06092(19) 0.0436(4) Uani 1 1 d .
C3 C 0.1293(4) 0.55786(6) 0.1406(2) 0.0344(4) Uani 1 1 d .
C14 C 0.0936(4) 0.84110(6) 0.1412(2) 0.0324(4) Uani 1 1 d .
C1 C -0.1800(3) 0.60178(5) 0.2863(2) 0.0315(4) Uani 1 1 d .
C11 C -0.2512(4) 0.84793(6) 0.3410(2) 0.0335(4) Uani 1 1 d .
H11 H -0.2228 0.8783 0.3432 0.040 Uiso 1 1 calc R
C4 C 0.0457(4) 0.52083(6) 0.2163(2) 0.0428(5) Uani 1 1 d .
H4 H 0.1230 0.4934 0.1924 0.051 Uiso 1 1 calc R
N3 N 0.4853(4) 0.55457(5) -0.0757(2) 0.0504(5) Uani 1 1 d .
C6 C -0.2639(4) 0.56461(6) 0.3626(2) 0.0405(4) Uani 1 1 d .
H6 H -0.3987 0.5667 0.4397 0.049 Uiso 1 1 calc R
C5 C -0.1522(4) 0.52474(6) 0.3269(3) 0.0466(5) Uani 1 1 d .
H5 H -0.2125 0.4997 0.3793 0.056 Uiso 1 1 calc R
C7 C 0.3300(4) 0.55540(6) 0.0207(2) 0.0397(4) Uani 1 1 d .

loop_
_atom_site_aniso_label
_atom_site_aniso_U_11
_atom_site_aniso_U_22
_atom_site_aniso_U_33
_atom_site_aniso_U_23
_atom_site_aniso_U_13
_atom_site_aniso_U_12
O1 0.0197(5) 0.0351(6) 0.0491(8) -0.0010(5) 0.0050(5) -0.0033(5)
N1 0.0234(7) 0.0360(8) 0.0430(9) -0.0022(6) 0.0084(6) -0.0031(6)
C10 0.0234(7) 0.0357(9) 0.0264(8) -0.0005(6) -0.0008(6) 0.0003(6)
N2 0.0211(6) 0.0363(8) 0.0393(8) -0.0041(6) 0.0079(6) -0.0043(5)
C8 0.0198(7) 0.0353(8) 0.0284(8) -0.0037(6) -0.0011(6) 0.0003(6)
C9 0.0224(7) 0.0369(9) 0.0257(8) -0.0047(6) 0.0029(6) 0.0012(6)
C15 0.0217(7) 0.0364(9) 0.0303(8) -0.0031(7) -0.0003(6) -0.0040(6)
C12 0.0353(9) 0.0412(10) 0.0323(9) -0.0076(7) 0.0053(7) 0.0092(7)
C13 0.0250(8) 0.0418(9) 0.0283(8) -0.0018(7) 0.0058(6) 0.0029(7)
C2 0.0261(8) 0.0314(8) 0.0382(9) 0.0004(7) 0.0019(7) -0.0038(6)
N4 0.0400(9) 0.0536(10) 0.0374(9) 0.0050(7) 0.0061(7) -0.0044(7)
C3 0.0279(8) 0.0334(9) 0.0420(10) -0.0037(7) 0.0009(7) -0.0027(7)
C14 0.0319(9) 0.0352(9) 0.0302(9) -0.0005(7) -0.0005(7) 0.0013(7)
C1 0.0251(8) 0.0329(8) 0.0363(9) -0.0016(7) -0.0016(6) -0.0045(6)
C11 0.0348(9) 0.0332(9) 0.0325(9) -0.0032(7) 0.0010(7) 0.0050(7)
C4 0.0409(10) 0.0315(9) 0.0560(12) 0.0013(8) 0.0006(9) -0.0003(8)
N3 0.0515(10) 0.0330(8) 0.0679(12) -0.0067(8) 0.0224(9) -0.0009(7)
C6 0.0389(10) 0.0408(10) 0.0421(10) 0.0033(8) 0.0067(8) -0.0070(8)
C5 0.0499(12) 0.0357(10) 0.0544(12) 0.0092(9) 0.0051(10) -0.0065(8)
C7 0.0358(10) 0.0277(9) 0.0557(12) -0.0063(8) 0.0051(9) -0.0023(7)

loop_
_atom_type_symbol
_atom_type_description
_atom_type_scat_dispersion_real
_atom_type_scat_dispersion_imag
_atom_type_scat_source
C C 0.0033 0.0016 'International Tables Vol C Tables 4.2.6.8 and 6.1.1.4'
H H 0.0000 0.0000 'International Tables Vol C Tables 4.2.6.8 and 6.1.1.4'
N N 0.0061 0.0033 'International Tables Vol C Tables 4.2.6.8 and 6.1.1.4'
O O 0.0106 0.0060 'International Tables Vol C Tables 4.2.6.8 and 6.1.1.4'

loop_
_geom_angle_atom_site_label_1
_geom_angle_atom_site_label_2
_geom_angle_atom_site_label_3
_geom_angle
C15 N1 C1 125.96(14)
C9 C10 C11 121.71(15)
C9 C10 C14 118.75(15)
C11 C10 C14 119.54(16)
C15 N2 C8 125.69(14)
C9 C8 C13 119.26(16)
C9 C8 N2 123.03(15)
C13 C8 N2 117.70(15)
C8 C9 C10 119.29(15)
O1 C15 N1 124.34(16)
O1 C15 N2 123.35(15)
N1 C15 N2 112.31(14)
C13 C12 C11 121.02(16)
C12 C13 C8 120.51(16)
C1 C2 C3 119.47(16)
C4 C3 C2 121.47(17)
C4 C3 C7 120.74(17)
C2 C3 C7 117.77(16)
N4 C14 C10 179.6(2)
C2 C1 C6 119.12(17)
C2 C1 N1 122.46(16)
C6 C1 N1 118.31(16)
C12 C11 C10 118.21(16)
C5 C4 C3 118.50(18)
C5 C6 C1 120.53(18)
C4 C5 C6 120.91(18)
N3 C7 C3 178.0(2)

loop_
_geom_bond_atom_site_label_1
_geom_bond_atom_site_label_2
_geom_bond_distance
O1 C15 1.2273(19)
N1 C15 1.369(2)
N1 C1 1.402(2)
C10 C9 1.393(2)
C10 C11 1.394(2)
C10 C14 1.441(2)
N2 C15 1.371(2)
N2 C8 1.408(2)
C8 C9 1.390(2)
C8 C13 1.401(2)
C12 C13 1.380(3)
C12 C11 1.385(3)
C2 C1 1.389(2)
C2 C3 1.392(2)
N4 C14 1.141(2)
C3 C4 1.389(3)
C3 C7 1.446(3)
C1 C6 1.396(2)
C4 C5 1.380(3)
N3 C7 1.142(3)
C6 C5 1.383(3)

loop_
_cod_related_entry_id
_cod_related_entry_database
_cod_related_entry_code
1 ChemSpider 22179122
